data_4307605
loop_
_publ_author_name
'Hongping Zhu'
'Eugene Y.-X. Chen'

_publ_section_title
;
Tripodal Amido Boron and Aluminum Complexes
;
_journal_name_full 'Inorganic Chemistry'
_journal_page_first 1481
_journal_page_last 1487
_journal_paper_doi 10.1021/ic0620889
_journal_volume 46
_journal_year 2007
_chemical_formula_sum 'C28 H40 B N3 Si3'
_chemical_formula_weight 513.71
_chemical_name_systematic
; 
 ? 
;
_space_group_IT_number 14
_symmetry_cell_setting monoclinic
_symmetry_space_group_name_Hall '-P 2yn'
_symmetry_space_group_name_H-M 'P 1 21/n 1'
_atom_sites_solution_hydrogens geom
_atom_sites_solution_primary direct
_atom_sites_solution_secondary difmap
_audit_creation_method SHELXL-97
_cell_angle_alpha 90.00
_cell_angle_beta 94.895(2)
_cell_angle_gamma 90.00
_cell_formula_units_Z 4
_cell_length_a 7.6940(4)
_cell_length_b 26.1454(13)
_cell_length_c 14.5059(7)
_cell_measurement_reflns_used 9320
_cell_measurement_temperature 173(2)
_cell_measurement_theta_max 32.41
_cell_measurement_theta_min 2.73
_cell_volume 2907.4(3)
_computing_cell_refinement 'Bruker SMART'
_computing_data_collection 'Bruker SMART'
_computing_data_reduction 'Bruker SAINT'
_computing_molecular_graphics 'Bruker SHELXTL'
_computing_publication_material 'Bruker SHELXTL'
_computing_structure_refinement 'SHELXL-97 (Sheldrick, 1997)'
_computing_structure_solution 'SHELXS-97 (Sheldrick, 1990)'
_diffrn_ambient_temperature 173(2)
_diffrn_measured_fraction_theta_full 0.996
_diffrn_measured_fraction_theta_max 0.996
_diffrn_measurement_device_type 'CCD area detector'
_diffrn_measurement_method 'phi and omega scans'
_diffrn_radiation_monochromator graphite
_diffrn_radiation_source 'fine-focus sealed tube'
_diffrn_radiation_type MoK\a
_diffrn_radiation_wavelength 0.71073
_diffrn_reflns_av_R_equivalents 0.0365
_diffrn_reflns_av_sigmaI/netI 0.0271
_diffrn_reflns_limit_h_max 11
_diffrn_reflns_limit_h_min -11
_diffrn_reflns_limit_k_max 39
_diffrn_reflns_limit_k_min -39
_diffrn_reflns_limit_l_max 21
_diffrn_reflns_limit_l_min -21
_diffrn_reflns_number 95108
_diffrn_reflns_theta_full 32.59
_diffrn_reflns_theta_max 32.59
_diffrn_reflns_theta_min 2.77
_exptl_absorpt_coefficient_mu 0.185
_exptl_absorpt_correction_T_max 0.9728
_exptl_absorpt_correction_T_min 0.9149
_exptl_absorpt_correction_type multi-scan
_exptl_absorpt_process_details 'SADABS Sheldrick, 1997'
_exptl_crystal_colour colorless
_exptl_crystal_density_diffrn 1.174
_exptl_crystal_density_meas ?
_exptl_crystal_density_method .
_exptl_crystal_description block
_exptl_crystal_F_000 1104
_exptl_crystal_size_max 0.49
_exptl_crystal_size_mid 0.34
_exptl_crystal_size_min 0.15
_refine_diff_density_max 0.478
_refine_diff_density_min -0.307
_refine_diff_density_rms 0.061
_refine_ls_extinction_method none
_refine_ls_goodness_of_fit_ref 1.073
_refine_ls_hydrogen_treatment constr
_refine_ls_matrix_type full
_refine_ls_number_parameters 325
_refine_ls_number_reflns 10551
_refine_ls_number_restraints 0
_refine_ls_restrained_S_all 1.073
_refine_ls_R_factor_all 0.0596
_refine_ls_R_factor_gt 0.0398
_refine_ls_shift/su_max 0.001
_refine_ls_shift/su_mean 0.000
_refine_ls_structure_factor_coef Fsqd
_refine_ls_weighting_details 'calc w=1/[\s^2^(Fo^2^)+(0.0410P)^2^+1.6287P] where P=(Fo^2^+2Fc^2^)/3'
_refine_ls_weighting_scheme calc
_refine_ls_wR_factor_gt 0.0972
_refine_ls_wR_factor_ref 0.1094
_reflns_number_gt 8221
_reflns_number_total 10551
_reflns_threshold_expression >2sigma(I)
_cod_data_source_file ic0620889si20061101_052151_1.cif
_cod_data_source_block complex_1
_cod_depositor_comments
;
The following automatic conversions were performed:
'_symmetry_cell_setting' value 'Monoclinic' changed to 'monoclinic'
according to '/home/saulius/struct/CIF-dictionaries/cif_core.dic'
dictionary named 'cif_core.dic' version 2.4.1 from 2010-06-29.

Automatic conversion script
Id: cif_fix_enum 1527 2010-12-29 10:47:43Z saulius 
;
_cod_database_code 4307605

loop_
_symmetry_equiv_pos_as_xyz
'x, y, z'
'-x+1/2, y+1/2, -z+1/2'
'-x, -y, -z'
'x-1/2, -y-1/2, z-1/2'

loop_
_atom_site_label
_atom_site_type_symbol
_atom_site_fract_x
_atom_site_fract_y
_atom_site_fract_z
_atom_site_U_iso_or_equiv
_atom_site_adp_type
_atom_site_occupancy
_atom_site_symmetry_multiplicity
_atom_site_calc_flag
_atom_site_refinement_flags
_atom_site_disorder_assembly
_atom_site_disorder_group
Si1 Si 0.08792(5) 0.162176(13) 0.79982(2) 0.01772(7) Uani 1 1 d . . .
Si2 Si 0.02522(4) 0.208557(13) 0.60585(2) 0.01790(7) Uani 1 1 d . . .
Si3 Si 0.05551(4) 0.092662(12) 0.62815(2) 0.01768(7) Uani 1 1 d . . .
N1 N 0.30558(13) 0.15021(4) 0.77135(7) 0.01661(18) Uani 1 1 d . . .
N2 N 0.25403(13) 0.20995(4) 0.63605(7) 0.01647(18) Uani 1 1 d . . .
N3 N 0.26845(13) 0.11497(4) 0.60888(7) 0.01681(18) Uani 1 1 d . . .
C1 C -0.03299(16) 0.15270(4) 0.68140(9) 0.0186(2) Uani 1 1 d . . .
H1A H -0.1592 0.1504 0.6855 0.022 Uiso 1 1 calc R . .
C2 C 0.06832(19) 0.22671(5) 0.85244(10) 0.0253(3) Uani 1 1 d . . .
H2A H 0.1175 0.2260 0.9155 0.038 Uiso 1 1 calc R . .
H2B H -0.0525 0.2361 0.8506 0.038 Uiso 1 1 calc R . .
H2C H 0.1299 0.2513 0.8183 0.038 Uiso 1 1 calc R . .
C3 C 0.01770(19) 0.11543(5) 0.88618(10) 0.0266(3) Uani 1 1 d . . .
H3A H 0.0745 0.1232 0.9460 0.040 Uiso 1 1 calc R . .
H3B H 0.0489 0.0815 0.8685 0.040 Uiso 1 1 calc R . .
H3C H -0.1064 0.1175 0.8885 0.040 Uiso 1 1 calc R . .
C4 C -0.08508(19) 0.26916(5) 0.63618(11) 0.0275(3) Uani 1 1 d . . .
H4A H -0.0609 0.2954 0.5927 0.041 Uiso 1 1 calc R . .
H4B H -0.0423 0.2797 0.6974 0.041 Uiso 1 1 calc R . .
H4C H -0.2087 0.2636 0.6341 0.041 Uiso 1 1 calc R . .
C5 C -0.02368(19) 0.20020(5) 0.47879(10) 0.0264(3) Uani 1 1 d . . .
H5A H -0.0013 0.2317 0.4478 0.040 Uiso 1 1 calc R . .
H5B H -0.1440 0.1909 0.4658 0.040 Uiso 1 1 calc R . .
H5C H 0.0490 0.1737 0.4572 0.040 Uiso 1 1 calc R . .
C6 C -0.07550(19) 0.07474(5) 0.51857(10) 0.0265(3) Uani 1 1 d . . .
H6A H -0.0466 0.0405 0.5015 0.040 Uiso 1 1 calc R . .
H6B H -0.0498 0.0979 0.4702 0.040 Uiso 1 1 calc R . .
H6C H -0.1975 0.0766 0.5277 0.040 Uiso 1 1 calc R . .
C7 C 0.06450(19) 0.03418(5) 0.70226(10) 0.0250(3) Uani 1 1 d . . .
H7A H 0.0950 0.0052 0.6664 0.037 Uiso 1 1 calc R . .
H7B H -0.0475 0.0285 0.7250 0.037 Uiso 1 1 calc R . .
H7C H 0.1506 0.0387 0.7535 0.037 Uiso 1 1 calc R . .
C11 C 0.41723(15) 0.11611(4) 0.82471(8) 0.0172(2) Uani 1 1 d . . .
C12 C 0.50720(17) 0.07559(5) 0.78699(9) 0.0213(2) Uani 1 1 d . . .
H12A H 0.4960 0.0701 0.7234 0.026 Uiso 1 1 calc R . .
C13 C 0.61321(17) 0.04358(5) 0.84424(10) 0.0237(3) Uani 1 1 d . . .
H13A H 0.6718 0.0169 0.8178 0.028 Uiso 1 1 calc R . .
C14 C 0.63416(16) 0.05026(5) 0.93992(10) 0.0235(3) Uani 1 1 d . . .
C15 C 0.54617(17) 0.09095(5) 0.97687(9) 0.0240(2) Uani 1 1 d . . .
H15A H 0.5579 0.0965 1.0404 0.029 Uiso 1 1 calc R . .
C16 C 0.44113(17) 0.12352(5) 0.92049(9) 0.0213(2) Uani 1 1 d . . .
H16A H 0.3857 0.1508 0.9470 0.026 Uiso 1 1 calc R . .
C17 C 0.75191(19) 0.01588(6) 1.00089(12) 0.0313(3) Uani 1 1 d . . .
H17A H 0.7606 -0.0169 0.9717 0.047 Uiso 1 1 calc R . .
H17B H 0.7044 0.0116 1.0595 0.047 Uiso 1 1 calc R . .
H17C H 0.8657 0.0310 1.0103 0.047 Uiso 1 1 calc R . .
C21 C 0.34648(15) 0.25609(4) 0.65684(8) 0.0164(2) Uani 1 1 d . . .
C22 C 0.47038(16) 0.26147(5) 0.73225(9) 0.0200(2) Uani 1 1 d . . .
H22A H 0.4949 0.2340 0.7720 0.024 Uiso 1 1 calc R . .
C23 C 0.55781(17) 0.30782(5) 0.74842(9) 0.0224(2) Uani 1 1 d . . .
H23A H 0.6409 0.3105 0.7986 0.027 Uiso 1 1 calc R . .
C24 C 0.52403(17) 0.35015(5) 0.69141(10) 0.0218(2) Uani 1 1 d . . .
C25 C 0.40224(17) 0.34433(5) 0.61594(10) 0.0225(2) Uani 1 1 d . . .
H25A H 0.3774 0.3719 0.5766 0.027 Uiso 1 1 calc R . .
C26 C 0.31651(17) 0.29808(5) 0.59784(9) 0.0206(2) Uani 1 1 d . . .
H26A H 0.2380 0.2950 0.5457 0.025 Uiso 1 1 calc R . .
C27 C 0.6184(2) 0.40030(5) 0.70919(13) 0.0343(3) Uani 1 1 d . . .
H27A H 0.5413 0.4281 0.6911 0.051 Uiso 1 1 calc R . .
H27B H 0.7184 0.4015 0.6739 0.051 Uiso 1 1 calc R . .
H27C H 0.6556 0.4032 0.7739 0.051 Uiso 1 1 calc R . .
C31 C 0.34863(15) 0.10775(4) 0.52508(8) 0.0159(2) Uani 1 1 d . . .
C32 C 0.34935(17) 0.05907(4) 0.48514(9) 0.0197(2) Uani 1 1 d . . .
H32A H 0.2942 0.0322 0.5129 0.024 Uiso 1 1 calc R . .
C33 C 0.43100(17) 0.04998(5) 0.40451(9) 0.0215(2) Uani 1 1 d . . .
H33A H 0.4279 0.0173 0.3792 0.026 Uiso 1 1 calc R . .
C34 C 0.51701(16) 0.08881(5) 0.36107(9) 0.0193(2) Uani 1 1 d . . .
C35 C 0.51755(16) 0.13724(5) 0.40156(9) 0.0202(2) Uani 1 1 d . . .
H35A H 0.5746 0.1639 0.3742 0.024 Uiso 1 1 calc R . .
C36 C 0.43545(16) 0.14702(4) 0.48167(9) 0.0192(2) Uani 1 1 d . . .
H36A H 0.4382 0.1798 0.5066 0.023 Uiso 1 1 calc R . .
C37 C 0.60869(19) 0.07986(6) 0.27427(10) 0.0280(3) Uani 1 1 d . . .
H37A H 0.5858 0.0457 0.2524 0.042 Uiso 1 1 calc R . .
H37B H 0.7320 0.0844 0.2878 0.042 Uiso 1 1 calc R . .
H37C H 0.5664 0.1038 0.2275 0.042 Uiso 1 1 calc R . .
B B 0.29884(17) 0.15875(5) 0.67171(9) 0.0160(2) Uani 1 1 d . . .

loop_
_atom_site_aniso_label
_atom_site_aniso_U_11
_atom_site_aniso_U_22
_atom_site_aniso_U_33
_atom_site_aniso_U_23
_atom_site_aniso_U_13
_atom_site_aniso_U_12
Si1 0.01938(16) 0.01606(14) 0.01829(16) -0.00149(11) 0.00497(12) -0.00172(11)
Si2 0.01816(15) 0.01579(14) 0.01969(16) -0.00004(12) 0.00126(12) 0.00039(11)
Si3 0.01878(15) 0.01403(14) 0.02018(16) -0.00173(11) 0.00141(12) -0.00382(11)
N1 0.0185(5) 0.0151(4) 0.0165(4) -0.0005(3) 0.0026(4) -0.0004(3)
N2 0.0183(4) 0.0135(4) 0.0176(5) -0.0019(3) 0.0013(3) -0.0019(3)
N3 0.0197(5) 0.0146(4) 0.0163(4) -0.0017(3) 0.0027(4) -0.0025(3)
C1 0.0165(5) 0.0177(5) 0.0216(6) -0.0009(4) 0.0025(4) -0.0023(4)
C2 0.0288(7) 0.0221(6) 0.0259(6) -0.0066(5) 0.0069(5) 0.0006(5)
C3 0.0310(7) 0.0270(6) 0.0228(6) 0.0012(5) 0.0082(5) -0.0065(5)
C4 0.0274(7) 0.0214(6) 0.0346(7) 0.0017(5) 0.0080(5) 0.0056(5)
C5 0.0284(7) 0.0268(6) 0.0228(6) 0.0019(5) -0.0041(5) -0.0006(5)
C6 0.0266(6) 0.0213(6) 0.0303(7) -0.0052(5) -0.0047(5) -0.0034(5)
C7 0.0286(6) 0.0172(5) 0.0295(7) 0.0019(5) 0.0049(5) -0.0047(5)
C11 0.0173(5) 0.0155(5) 0.0188(5) -0.0004(4) 0.0016(4) -0.0021(4)
C12 0.0203(5) 0.0206(5) 0.0228(6) -0.0031(4) 0.0014(4) -0.0001(4)
C13 0.0177(5) 0.0193(5) 0.0339(7) -0.0004(5) 0.0012(5) 0.0005(4)
C14 0.0165(5) 0.0226(6) 0.0311(7) 0.0078(5) -0.0005(5) -0.0039(4)
C15 0.0221(6) 0.0288(6) 0.0208(6) 0.0037(5) 0.0005(5) -0.0034(5)
C16 0.0231(6) 0.0209(5) 0.0198(6) -0.0012(4) 0.0011(4) -0.0004(4)
C17 0.0225(6) 0.0296(7) 0.0406(8) 0.0132(6) -0.0029(6) -0.0014(5)
C21 0.0184(5) 0.0147(5) 0.0165(5) -0.0026(4) 0.0047(4) -0.0022(4)
C22 0.0217(6) 0.0195(5) 0.0188(5) 0.0002(4) 0.0023(4) -0.0039(4)
C23 0.0212(6) 0.0246(6) 0.0215(6) -0.0045(5) 0.0028(5) -0.0063(4)
C24 0.0196(6) 0.0176(5) 0.0291(6) -0.0053(5) 0.0082(5) -0.0044(4)
C25 0.0247(6) 0.0157(5) 0.0278(6) 0.0021(4) 0.0057(5) -0.0026(4)
C26 0.0246(6) 0.0176(5) 0.0195(6) 0.0013(4) 0.0015(4) -0.0033(4)
C27 0.0305(7) 0.0222(6) 0.0502(10) -0.0057(6) 0.0032(7) -0.0108(5)
C31 0.0171(5) 0.0142(5) 0.0163(5) -0.0010(4) 0.0005(4) 0.0003(4)
C32 0.0253(6) 0.0132(5) 0.0209(6) -0.0015(4) 0.0036(4) -0.0020(4)
C33 0.0265(6) 0.0154(5) 0.0226(6) -0.0044(4) 0.0025(5) 0.0009(4)
C34 0.0181(5) 0.0216(5) 0.0182(5) -0.0017(4) 0.0014(4) 0.0026(4)
C35 0.0210(6) 0.0175(5) 0.0226(6) 0.0001(4) 0.0047(4) -0.0017(4)
C36 0.0227(6) 0.0134(5) 0.0219(6) -0.0021(4) 0.0047(4) -0.0017(4)
C37 0.0281(7) 0.0308(7) 0.0265(7) -0.0047(5) 0.0091(5) 0.0026(5)
B 0.0143(5) 0.0151(5) 0.0186(6) -0.0013(4) 0.0019(4) -0.0014(4)

loop_
_atom_type_symbol
_atom_type_description
_atom_type_scat_dispersion_real
_atom_type_scat_dispersion_imag
_atom_type_scat_source
C C 0.0033 0.0016 'International Tables Vol C Tables 4.2.6.8 and 6.1.1.4'
H H 0.0000 0.0000 'International Tables Vol C Tables 4.2.6.8 and 6.1.1.4'
B B 0.0013 0.0007 'International Tables Vol C Tables 4.2.6.8 and 6.1.1.4'
N N 0.0061 0.0033 'International Tables Vol C Tables 4.2.6.8 and 6.1.1.4'
Si Si 0.0817 0.0704 'International Tables Vol C Tables 4.2.6.8 and 6.1.1.4'

loop_
_geom_angle_atom_site_label_1
_geom_angle_atom_site_label_2
_geom_angle_atom_site_label_3
_geom_angle
_geom_angle_site_symmetry_1
_geom_angle_site_symmetry_3
_geom_angle_publ_flag
N1 Si1 C3 111.84(6) . . ?
N1 Si1 C2 111.31(6) . . ?
C3 Si1 C2 106.28(6) . . ?
N1 Si1 C1 99.48(5) . . ?
C3 Si1 C1 112.02(6) . . ?
C2 Si1 C1 115.99(6) . . ?
N2 Si2 C5 111.01(6) . . ?
N2 Si2 C4 112.63(6) . . ?
C5 Si2 C4 105.97(7) . . ?
N2 Si2 C1 98.67(5) . . ?
C5 Si2 C1 116.26(6) . . ?
C4 Si2 C1 112.43(6) . . ?
N3 Si3 C7 111.64(6) . . ?
N3 Si3 C6 112.64(6) . . ?
C7 Si3 C6 105.98(6) . . ?
N3 Si3 C1 99.17(5) . . ?
C7 Si3 C1 116.05(6) . . ?
C6 Si3 C1 111.52(6) . . ?
C11 N1 B 127.19(10) . . ?
C11 N1 Si1 121.27(8) . . ?
B N1 Si1 104.33(8) . . ?
C21 N2 B 127.05(10) . . ?
C21 N2 Si2 122.51(8) . . ?
B N2 Si2 105.45(8) . . ?
C31 N3 B 125.18(10) . . ?
C31 N3 Si3 124.18(8) . . ?
B N3 Si3 104.91(8) . . ?
Si1 C1 Si3 108.09(6) . . ?
Si1 C1 Si2 107.44(6) . . ?
Si3 C1 Si2 106.84(6) . . ?
C16 C11 C12 117.69(11) . . ?
C16 C11 N1 118.43(11) . . ?
C12 C11 N1 123.87(11) . . ?
C13 C12 C11 120.33(12) . . ?
C12 C13 C14 122.02(12) . . ?
C15 C14 C13 117.39(12) . . ?
C15 C14 C17 121.14(13) . . ?
C13 C14 C17 121.45(13) . . ?
C16 C15 C14 121.24(13) . . ?
C15 C16 C11 121.30(12) . . ?
C22 C21 C26 117.80(11) . . ?
C22 C21 N2 123.27(11) . . ?
C26 C21 N2 118.90(11) . . ?
C21 C22 C23 120.42(12) . . ?
C24 C23 C22 121.82(12) . . ?
C25 C24 C23 117.43(11) . . ?
C25 C24 C27 120.83(13) . . ?
C23 C24 C27 121.72(13) . . ?
C24 C25 C26 121.44(12) . . ?
C25 C26 C21 121.04(12) . . ?
C32 C31 C36 117.46(11) . . ?
C32 C31 N3 119.50(10) . . ?
C36 C31 N3 122.98(10) . . ?
C33 C32 C31 121.37(11) . . ?
C34 C33 C32 121.41(11) . . ?
C33 C34 C35 117.11(11) . . ?
C33 C34 C37 122.52(12) . . ?
C35 C34 C37 120.37(12) . . ?
C36 C35 C34 122.16(11) . . ?
C35 C36 C31 120.48(11) . . ?
N1 B N2 118.48(10) . . ?
N1 B N3 119.05(10) . . ?
N2 B N3 118.19(11) . . ?

loop_
_geom_bond_atom_site_label_1
_geom_bond_atom_site_label_2
_geom_bond_distance
_geom_bond_site_symmetry_2
_geom_bond_publ_flag
Si1 N1 1.7863(11) . ?
Si1 C3 1.8628(13) . ?
Si1 C2 1.8633(13) . ?
Si1 C1 1.8987(13) . ?
Si2 N2 1.7778(11) . ?
Si2 C5 1.8623(14) . ?
Si2 C4 1.8677(13) . ?
Si2 C1 1.9022(12) . ?
Si3 N3 1.7835(11) . ?
Si3 C7 1.8669(13) . ?
Si3 C6 1.8679(14) . ?
Si3 C1 1.9010(12) . ?
N1 C11 1.4208(15) . ?
N1 B 1.4590(17) . ?
N2 C21 1.4196(15) . ?
N2 B 1.4657(16) . ?
N3 C31 1.4219(15) . ?
N3 B 1.4694(16) . ?
C11 C16 1.3994(17) . ?
C11 C12 1.4020(17) . ?
C12 C13 1.3927(18) . ?
C13 C14 1.395(2) . ?
C14 C15 1.393(2) . ?
C14 C17 1.5080(19) . ?
C15 C16 1.3908(18) . ?
C21 C22 1.3955(17) . ?
C21 C26 1.3990(17) . ?
C22 C23 1.3962(17) . ?
C23 C24 1.3926(19) . ?
C24 C25 1.387(2) . ?
C24 C27 1.5104(18) . ?
C25 C26 1.3916(17) . ?
C31 C32 1.3985(16) . ?
C31 C36 1.4032(16) . ?
C32 C33 1.3945(18) . ?
C33 C34 1.3916(18) . ?
C34 C35 1.3959(17) . ?
C34 C37 1.5130(18) . ?
C35 C36 1.3928(17) . ?

loop_
_cod_related_entry_id
_cod_related_entry_database
_cod_related_entry_code
1 ChemSpider 21156101
